data_7236234
loop_
_publ_author_name
'Hu, Jiadong'
'Xu, Dongyang'
'Zhang, Qiang'
'Shang, Yang'
'Shi, Mumin'
'Huangfu, Yucui'
'Liu, Leilei'
'Rong liang, Rong liang'
'Lai, Yisheng'
'He, Yupeng'
'Gao, Jin-ming'
'Xie, Weiqing'

_publ_section_title
;
 Tandem allylic alcohol isomerization/oxo-Michael addition reaction
 promoted by Re2O7
;
_journal_issue 58
_journal_name_full 'RSC Advances'
_journal_page_first 52583
_journal_paper_doi 10.1039/C6RA10399E
_journal_volume 6
_journal_year 2016
_chemical_formula_sum 'C17 H18 O3'
_chemical_formula_weight 270.31
_space_group_IT_number 14
_space_group_name_Hall '-P 2ybc'
_space_group_name_H-M_alt 'P 1 21/c 1'
_symmetry_cell_setting monoclinic
_symmetry_space_group_name_H-M 'P 1 21/c 1'
_atom_sites_solution_hydrogens geom
_atom_sites_solution_primary direct
_atom_sites_solution_secondary difmap
_audit_block_doi 10.5517/ccdc.csd.cc1lc212
_audit_creation_method SHELXL-97
_audit_update_record
;
2016-03-24 deposited with the CCDC.
2016-05-24 downloaded from the CCDC.
;
_cell_angle_alpha 90.00
_cell_angle_beta 93.422(3)
_cell_angle_gamma 90.00
_cell_formula_units_Z 4
_cell_length_a 11.954(2)
_cell_length_b 9.2780(18)
_cell_length_c 12.604(2)
_cell_measurement_reflns_used 1324
_cell_measurement_temperature 296(2)
_cell_measurement_theta_max 22.059
_cell_measurement_theta_min 2.727
_cell_volume 1395.4(4)
_computing_structure_refinement 'SHELXL-97 (Sheldrick, 1997)'
_computing_structure_solution 'SHELXS-97 (Sheldrick, 1990)'
_diffrn_ambient_temperature 296(2)
_diffrn_measured_fraction_theta_full 0.995
_diffrn_measured_fraction_theta_max 0.995
_diffrn_radiation_monochromator graphite
_diffrn_radiation_source 'fine-focus sealed tube'
_diffrn_radiation_type MoK\a
_diffrn_radiation_wavelength 0.71073
_diffrn_reflns_av_R_equivalents 0.0602
_diffrn_reflns_av_sigmaI/netI 0.0719
_diffrn_reflns_limit_h_max 17
_diffrn_reflns_limit_h_min -17
_diffrn_reflns_limit_k_max 13
_diffrn_reflns_limit_k_min -13
_diffrn_reflns_limit_l_max 18
_diffrn_reflns_limit_l_min -14
_diffrn_reflns_number 13661
_diffrn_reflns_theta_full 30.56
_diffrn_reflns_theta_max 30.56
_diffrn_reflns_theta_min 1.71
_exptl_absorpt_coefficient_mu 0.087
_exptl_absorpt_correction_T_max 0.9870
_exptl_absorpt_correction_T_min 0.9701
_exptl_absorpt_correction_type multi-scan
_exptl_absorpt_process_details sadabs
_exptl_crystal_colour colorless
_exptl_crystal_density_diffrn 1.287
_exptl_crystal_density_method 'not measured'
_exptl_crystal_description plate
_exptl_crystal_F_000 576
_exptl_crystal_size_max 0.35
_exptl_crystal_size_mid 0.20
_exptl_crystal_size_min 0.15
_refine_diff_density_max 2.759
_refine_diff_density_min -0.556
_refine_diff_density_rms 0.147
_refine_ls_extinction_method none
_refine_ls_goodness_of_fit_ref 1.460
_refine_ls_hydrogen_treatment mixed
_refine_ls_matrix_type full
_refine_ls_number_parameters 182
_refine_ls_number_reflns 4258
_refine_ls_number_restraints 0
_refine_ls_restrained_S_all 1.460
_refine_ls_R_factor_all 0.2297
_refine_ls_R_factor_gt 0.1489
_refine_ls_shift/su_max 0.000
_refine_ls_shift/su_mean 0.000
_refine_ls_structure_factor_coef Fsqd
_refine_ls_weighting_details 'calc w=1/[\s^2^(Fo^2^)+(0.2000P)^2^+0.0000P] where P=(Fo^2^+2Fc^2^)/3'
_refine_ls_weighting_scheme calc
_refine_ls_wR_factor_gt 0.4068
_refine_ls_wR_factor_ref 0.4561
_reflns_number_gt 2117
_reflns_number_total 4258
_reflns_threshold_expression >2sigma(I)
_cod_data_source_file c6ra10399e2.cif
_cod_data_source_block mo_dm15200_0m
_cod_original_cell_volume 1395.4(5)
_cod_original_sg_symbol_H-M P21/c
_cod_database_code 7236234

loop_
_symmetry_equiv_pos_as_xyz
'x, y, z'
'-x, y+1/2, -z+1/2'
'-x, -y, -z'
'x, -y-1/2, z-1/2'

loop_
_atom_site_label
_atom_site_type_symbol
_atom_site_fract_x
_atom_site_fract_y
_atom_site_fract_z
_atom_site_U_iso_or_equiv
_atom_site_adp_type
_atom_site_occupancy
_atom_site_symmetry_multiplicity
_atom_site_calc_flag
_atom_site_refinement_flags
O1 O 0.0080(3) 0.8965(4) 0.2508(3) 0.0417(9) Uani 1 1 d .
C14 C 0.1181(3) 1.0283(5) 0.1355(4) 0.0311(10) Uani 1 1 d .
H14 H 0.0898 1.1168 0.1557 0.037 Uiso 1 1 calc R
C15 C 0.1955(5) 1.0227(6) 0.0665(5) 0.0456(13) Uani 1 1 d .
H15 H 0.2223 1.1100 0.0421 0.055 Uiso 1 1 calc R
C16 C 0.2450(3) 0.8867(5) 0.0231(3) 0.0261(9) Uani 1 1 d .
O3 O 0.3610(3) 0.9024(5) 0.0058(3) 0.0475(11) Uani 1 1 d .
C10 C 0.4276(4) 0.9290(7) 0.1035(5) 0.0492(14) Uani 1 1 d .
H10A H 0.4012 1.0151 0.1378 0.059 Uiso 1 1 calc R
H10B H 0.5055 0.9435 0.0884 0.059 Uiso 1 1 calc R
C9 C 0.4176(4) 0.8022(6) 0.1749(4) 0.0397(12) Uani 1 1 d .
H9 H 0.4415 0.7152 0.1384 0.048 Uiso 1 1 calc R
C8 C 0.4839(4) 0.8173(6) 0.2776(4) 0.0416(12) Uani 1 1 d .
H8 H 0.4506 0.7916 0.3397 0.050 Uiso 1 1 calc R
C7 C 0.5905(4) 0.8666(7) 0.2854(4) 0.0456(14) Uani 1 1 d .
H7 H 0.6197 0.8966 0.2223 0.055 Uiso 1 1 calc R
C4 C 0.6658(3) 0.8786(5) 0.3811(4) 0.0308(10) Uani 1 1 d .
C5 C 0.7811(3) 0.8883(4) 0.3705(4) 0.0269(9) Uani 1 1 d .
H5 H 0.8084 0.8901 0.3030 0.032 Uiso 1 1 calc R
C6 C 0.8560(4) 0.8953(5) 0.4593(4) 0.0316(10) Uani 1 1 d .
H6 H 0.9326 0.8994 0.4508 0.038 Uiso 1 1 calc R
C1 C 0.8165(4) 0.8960(5) 0.5598(4) 0.0386(11) Uani 1 1 d .
H1 H 0.8665 0.9020 0.6191 0.046 Uiso 1 1 calc R
C13 C 0.0749(3) 0.8913(5) 0.1823(4) 0.0293(9) Uani 1 1 d .
C12 C 0.1143(3) 0.7531(5) 0.1372(3) 0.0258(9) Uani 1 1 d .
H12A H 0.1119 0.6781 0.1906 0.031 Uiso 1 1 calc R
H12B H 0.0641 0.7255 0.0773 0.031 Uiso 1 1 calc R
C11 C 0.2305(4) 0.7646(5) 0.1015(4) 0.0389(12) Uani 1 1 d .
H11 H 0.2513 0.6733 0.0689 0.047 Uiso 1 1 calc R
O2 O 0.3013(3) 0.7879(4) 0.1982(3) 0.0367(9) Uani 1 1 d .
C17 C 0.1918(4) 0.8601(8) -0.0853(4) 0.0517(15) Uani 1 1 d .
H17A H 0.1893 0.9485 -0.1250 0.078 Uiso 1 1 calc R
H17B H 0.1170 0.8246 -0.0794 0.078 Uiso 1 1 calc R
H17C H 0.2348 0.7900 -0.1214 0.078 Uiso 1 1 calc R
C2 C 0.7015(4) 0.8879(6) 0.5725(4) 0.0393(12) Uani 1 1 d .
H2 H 0.6748 0.8865 0.6403 0.047 Uiso 1 1 calc R
C3 C 0.6270(4) 0.8817(6) 0.4837(4) 0.0378(12) Uani 1 1 d .
H3 H 0.5503 0.8796 0.4926 0.045 Uiso 1 1 calc R

loop_
_atom_site_aniso_label
_atom_site_aniso_U_11
_atom_site_aniso_U_22
_atom_site_aniso_U_33
_atom_site_aniso_U_23
_atom_site_aniso_U_13
_atom_site_aniso_U_12
O1 0.0291(16) 0.059(2) 0.038(2) 0.0035(16) 0.0121(14) -0.0018(15)
C14 0.0226(19) 0.030(2) 0.040(3) 0.0021(19) 0.0006(17) 0.0021(16)
C15 0.049(3) 0.037(3) 0.052(3) 0.004(2) 0.012(2) -0.014(2)
C16 0.0186(17) 0.036(2) 0.024(2) 0.0036(17) 0.0030(15) -0.0044(16)
O3 0.0197(15) 0.100(3) 0.0223(17) 0.0109(17) 0.0002(12) -0.0101(16)
C10 0.024(2) 0.070(4) 0.053(4) 0.011(3) 0.000(2) -0.013(2)
C9 0.022(2) 0.047(3) 0.050(3) -0.001(2) 0.0011(19) -0.0027(19)
C8 0.027(2) 0.060(3) 0.038(3) 0.005(2) 0.0032(19) -0.002(2)
C7 0.027(2) 0.077(4) 0.033(3) 0.007(2) 0.004(2) -0.001(2)
C4 0.0184(18) 0.045(3) 0.029(2) 0.0059(19) 0.0008(16) 0.0046(17)
C5 0.0205(18) 0.031(2) 0.029(2) 0.0020(17) 0.0022(15) 0.0019(15)
C6 0.0232(19) 0.035(2) 0.037(3) -0.0014(19) -0.0002(17) -0.0014(17)
C1 0.034(2) 0.047(3) 0.034(3) 0.001(2) -0.0070(19) 0.002(2)
C13 0.0190(17) 0.040(2) 0.028(2) 0.0057(18) 0.0014(15) 0.0008(17)
C12 0.0193(17) 0.033(2) 0.025(2) 0.0029(16) -0.0001(15) -0.0059(15)
C11 0.040(3) 0.034(2) 0.044(3) 0.009(2) 0.016(2) 0.006(2)
O2 0.0262(15) 0.044(2) 0.039(2) 0.0032(15) 0.0006(13) -0.0032(13)
C17 0.030(2) 0.096(5) 0.029(3) 0.000(3) 0.000(2) 0.003(3)
C2 0.037(3) 0.054(3) 0.027(2) 0.001(2) 0.0050(19) 0.003(2)
C3 0.024(2) 0.059(3) 0.031(3) 0.007(2) 0.0072(18) 0.007(2)

loop_
_atom_type_symbol
_atom_type_description
_atom_type_scat_dispersion_real
_atom_type_scat_dispersion_imag
_atom_type_scat_source
C C 0.0033 0.0016 'International Tables Vol C Tables 4.2.6.8 and 6.1.1.4'
H H 0.0000 0.0000 'International Tables Vol C Tables 4.2.6.8 and 6.1.1.4'
O O 0.0106 0.0060 'International Tables Vol C Tables 4.2.6.8 and 6.1.1.4'

loop_
_geom_angle_atom_site_label_1
_geom_angle_atom_site_label_2
_geom_angle_atom_site_label_3
_geom_angle
C15 C14 C13 120.0(4)
C15 C14 H14 120.0
C13 C14 H14 120.0
C14 C15 C16 125.6(4)
C14 C15 H15 117.2
C16 C15 H15 117.2
O3 C16 C17 104.0(4)
O3 C16 C15 112.1(4)
C17 C16 C15 108.4(4)
O3 C16 C11 109.0(3)
C17 C16 C11 114.4(4)
C15 C16 C11 108.9(4)
C16 O3 C10 112.2(3)
O3 C10 C9 108.6(4)
O3 C10 H10A 110.0
C9 C10 H10A 110.0
O3 C10 H10B 110.0
C9 C10 H10B 110.0
H10A C10 H10B 108.3
O2 C9 C8 107.6(4)
O2 C9 C10 108.0(4)
C8 C9 C10 113.2(4)
O2 C9 H9 109.3
C8 C9 H9 109.3
C10 C9 H9 109.3
C7 C8 C9 123.2(5)
C7 C8 H8 118.4
C9 C8 H8 118.4
C8 C7 C4 128.0(5)
C8 C7 H7 116.0
C4 C7 H7 116.0
C5 C4 C3 118.1(4)
C5 C4 C7 119.2(4)
C3 C4 C7 122.7(4)
C6 C5 C4 121.2(4)
C6 C5 H5 119.4
C4 C5 H5 119.4
C1 C6 C5 120.1(4)
C1 C6 H6 120.0
C5 C6 H6 120.0
C6 C1 C2 119.9(4)
C6 C1 H1 120.1
C2 C1 H1 120.1
O1 C13 C12 122.9(4)
O1 C13 C14 120.1(4)
C12 C13 C14 117.0(4)
C11 C12 C13 112.1(4)
C11 C12 H12A 109.2
C13 C12 H12A 109.2
C11 C12 H12B 109.2
C13 C12 H12B 109.2
H12A C12 H12B 107.9
O2 C11 C12 105.3(4)
O2 C11 C16 110.5(4)
C12 C11 C16 113.3(4)
O2 C11 H11 109.2
C12 C11 H11 109.2
C16 C11 H11 109.2
C9 O2 C11 111.2(4)
C16 C17 H17A 109.5
C16 C17 H17B 109.5
H17A C17 H17B 109.5
C16 C17 H17C 109.5
H17A C17 H17C 109.5
H17B C17 H17C 109.5
C3 C2 C1 119.9(4)
C3 C2 H2 120.0
C1 C2 H2 120.0
C2 C3 C4 120.9(4)
C2 C3 H3 119.6
C4 C3 H3 119.6

loop_
_geom_bond_atom_site_label_1
_geom_bond_atom_site_label_2
_geom_bond_distance
O1 C13 1.213(5)
C14 C15 1.309(7)
C14 C13 1.505(6)
C14 H14 0.9300
C15 C16 1.510(7)
C15 H15 0.9300
C16 O3 1.424(5)
C16 C17 1.493(7)
C16 C11 1.520(6)
O3 C10 1.448(6)
C10 C9 1.490(8)
C10 H10A 0.9700
C10 H10B 0.9700
C9 O2 1.444(5)
C9 C8 1.484(7)
C9 H9 0.9800
C8 C7 1.352(7)
C8 H8 0.9300
C7 C4 1.465(7)
C7 H7 0.9300
C4 C5 1.395(6)
C4 C3 1.400(7)
C5 C6 1.392(6)
C5 H5 0.9300
C6 C1 1.378(7)
C6 H6 0.9300
C1 C2 1.395(7)
C1 H1 0.9300
C13 C12 1.490(6)
C12 C11 1.488(6)
C12 H12A 0.9700
C12 H12B 0.9700
C11 O2 1.459(6)
C11 H11 0.9800
C17 H17A 0.9600
C17 H17B 0.9600
C17 H17C 0.9600
C2 C3 1.390(7)
C2 H2 0.9300
C3 H3 0.9300

loop_
_geom_torsion_atom_site_label_1
_geom_torsion_atom_site_label_2
_geom_torsion_atom_site_label_3
_geom_torsion_atom_site_label_4
_geom_torsion
C13 C14 C15 C16 2.9(8)
C14 C15 C16 O3 -144.4(5)
C14 C15 C16 C17 101.4(6)
C14 C15 C16 C11 -23.6(7)
C17 C16 O3 C10 -179.8(4)
C15 C16 O3 C10 63.3(5)
C11 C16 O3 C10 -57.4(5)
C16 O3 C10 C9 62.3(5)
O3 C10 C9 O2 -61.6(5)
O3 C10 C9 C8 179.4(4)
O2 C9 C8 C7 -163.7(5)
C10 C9 C8 C7 -44.5(7)
C9 C8 C7 C4 -176.4(5)
C8 C7 C4 C5 160.0(6)
C8 C7 C4 C3 -20.4(9)
C3 C4 C5 C6 2.4(7)
C7 C4 C5 C6 -177.9(4)
C4 C5 C6 C1 -1.5(7)
C5 C6 C1 C2 0.8(7)
C15 C14 C13 O1 175.7(5)
C15 C14 C13 C12 -6.8(7)
O1 C13 C12 C11 -150.2(4)
C14 C13 C12 C11 32.4(5)
C13 C12 C11 O2 66.0(4)
C13 C12 C11 C16 -54.8(5)
O3 C16 C11 O2 53.8(5)
C17 C16 C11 O2 169.8(4)
C15 C16 C11 O2 -68.8(5)
O3 C16 C11 C12 171.6(4)
C17 C16 C11 C12 -72.4(5)
C15 C16 C11 C12 49.0(5)
C8 C9 O2 C11 -176.9(4)
C10 C9 O2 C11 60.6(5)
C12 C11 O2 C9 -179.6(4)
C16 C11 O2 C9 -57.0(5)
C6 C1 C2 C3 -1.2(8)
C1 C2 C3 C4 2.2(8)
C5 C4 C3 C2 -2.8(7)
C7 C4 C3 C2 177.6(5)
